data_7002973
loop_
_publ_author_name
'Bowen, Richard J.'
'Navarro, Maribel'
'Shearwood, Anne-Marie J.'
'Healy, Peter C.'
'Skelton, Brian W.'
'Filipovska, Aleksandra'
'Berners-Price, Susan J.'

_publ_section_title
;
 1 : 2 Adducts of copper(i) halides with
 1,2-bis(di-2-pyridylphosphino)ethane: solid state and solution
 structural studies and antitumour activity
;
_journal_issue 48
_journal_name_full 'Dalton Transactions'
_journal_page_first 10861
_journal_page_last 10870
_journal_paper_doi 10.1039/b912281h
_journal_year 2009
_chemical_formula_moiety 'C88 H80 Cu2 N16 P8,2(I), (H2 O)'
_chemical_formula_sum 'C88 H82 Cu2 I2 N16 O P8'
_chemical_formula_weight 2008.34
_chemical_name_systematic
;
?
;
_space_group_IT_number 2
_symmetry_cell_setting triclinic
_symmetry_space_group_name_Hall '-P 1'
_symmetry_space_group_name_H-M 'P -1'
_atom_sites_solution_hydrogens geom
_atom_sites_solution_primary direct
_atom_sites_solution_secondary difmap
_audit_creation_date 2008-12-08T11:52:59-00:00
_audit_creation_method 'WinGX routine CIF_UPDATE'
_cell_angle_alpha 83.640(7)
_cell_angle_beta 68.207(6)
_cell_angle_gamma 86.633(7)
_cell_formula_units_Z 1
_cell_length_a 12.6523(8)
_cell_length_b 12.6343(12)
_cell_length_c 14.9936(10)
_cell_measurement_reflns_used 6501
_cell_measurement_temperature 110(2)
_cell_measurement_theta_max 66.9129
_cell_measurement_theta_min 3.4895
_cell_volume 2211.4(3)
_computing_cell_refinement
;
CrysAlis RED, Oxford Diffraction Ltd.,
Version 1.171.32.15 (release 10-01-2008 CrysAlis171 .NET)
(compiled Jan 10 2008,16:37:18)
;
_computing_data_collection
;
CrysAlis CCD, Oxford Diffraction Ltd.,
Version 1.171.32.15 (release 10-01-2008 CrysAlis171 .NET)
(compiled Jan 10 2008,16:37:18)
;
_computing_data_reduction
;
CrysAlis RED, Oxford Diffraction Ltd.,
Version 1.171.32.15 (release 10-01-2008 CrysAlis171 .NET)
(compiled Jan 10 2008,16:37:18)
;
_computing_structure_refinement 'SHELXL-97 (Sheldrick, 1997)'
_diffrn_ambient_temperature 110(2)
_diffrn_detector_area_resol_mean 10.4738
_diffrn_measured_fraction_theta_full 0.983
_diffrn_measured_fraction_theta_max 0.937
_diffrn_measurement_device_type
;
Oxford Diffraction Gemini diffractometer
;
_diffrn_measurement_method '\w scans'
_diffrn_orient_matrix_UB_11 -0.0523727569
_diffrn_orient_matrix_UB_12 0.0127040647
_diffrn_orient_matrix_UB_13 0.1093732466
_diffrn_orient_matrix_UB_21 -0.0440732199
_diffrn_orient_matrix_UB_22 -0.1141881301
_diffrn_orient_matrix_UB_23 0.0196586609
_diffrn_orient_matrix_UB_31 0.112024915
_diffrn_orient_matrix_UB_32 -0.0415671263
_diffrn_orient_matrix_UB_33 0.0108343074
_diffrn_radiation_monochromator graphite
_diffrn_radiation_type CuK\a
_diffrn_radiation_wavelength 1.54184
_diffrn_reflns_av_R_equivalents 0.0491
_diffrn_reflns_av_unetI/netI 0.0414
_diffrn_reflns_limit_h_max 12
_diffrn_reflns_limit_h_min -15
_diffrn_reflns_limit_k_max 14
_diffrn_reflns_limit_k_min -15
_diffrn_reflns_limit_l_max 17
_diffrn_reflns_limit_l_min -17
_diffrn_reflns_number 19001
_diffrn_reflns_theta_full 66.5
_diffrn_reflns_theta_max 69.3
_diffrn_reflns_theta_min 3.52
_exptl_absorpt_coefficient_mu 7.887
_exptl_absorpt_correction_T_max 1
_exptl_absorpt_correction_T_min 0.59034
_exptl_absorpt_correction_type multi-scan
_exptl_absorpt_process_details
;
CrysAlis RED, Oxford Diffraction Ltd.,
Version 1.171.32.15 (release 10-01-2008 CrysAlis171 .NET)
(compiled Jan 10 2008,16:37:18)
Empirical absorption correction using spherical harmonics,
implemented in SCALE3 ABSPACK scaling algorithm.
;
_exptl_crystal_colour colourless
_exptl_crystal_density_diffrn 1.508
_exptl_crystal_density_method 'not measured'
_exptl_crystal_description slab
_exptl_crystal_F_000 1014
_exptl_crystal_size_max 0.28
_exptl_crystal_size_mid 0.16
_exptl_crystal_size_min 0.025
_refine_diff_density_max 2.933
_refine_diff_density_min -2.248
_refine_diff_density_rms 0.163
_refine_ls_extinction_method none
_refine_ls_goodness_of_fit_ref 1.027
_refine_ls_hydrogen_treatment constr
_refine_ls_matrix_type full
_refine_ls_number_parameters 533
_refine_ls_number_reflns 7746
_refine_ls_number_restraints 0
_refine_ls_restrained_S_all 1.027
_refine_ls_R_factor_all 0.1291
_refine_ls_R_factor_gt 0.1064
_refine_ls_shift/su_max 0.001
_refine_ls_shift/su_mean 0
_refine_ls_structure_factor_coef Fsqd
_refine_ls_weighting_details 'calc w=1/[\s^2^(Fo^2^)+(0.1432P)^2^+23.8255P] where P=(Fo^2^+2Fc^2^)/3'
_refine_ls_weighting_scheme calc
_refine_ls_wR_factor_gt 0.2757
_refine_ls_wR_factor_ref 0.2955
_reflns_number_gt 5882
_reflns_number_total 7746
_reflns_threshold_expression I>2sigma(I)
_cod_data_source_file b912281h.txt
_cod_data_source_block 217bp07
_cod_original_sg_symbol_Hall -p_1
_cod_database_code 7002973

loop_
_symmetry_equiv_pos_as_xyz
'x, y, z'
'-x, -y, -z'

loop_
_atom_site_label
_atom_site_type_symbol
_atom_site_fract_x
_atom_site_fract_y
_atom_site_fract_z
_atom_site_U_iso_or_equiv
_atom_site_adp_type
_atom_site_occupancy
_atom_site_symmetry_multiplicity
_atom_site_calc_flag
_atom_site_refinement_flags
_atom_site_disorder_assembly
_atom_site_disorder_group
Cu1 Cu 0.57270(12) 0.46250(12) 0.28072(9) 0.0445(4) Uani 1 1 d . . .
P1 P 0.4029(2) 0.4077(2) 0.28025(18) 0.0477(7) Uani 1 1 d . . .
C111 C 0.3095(8) 0.3091(9) 0.3697(7) 0.048(2) Uani 1 1 d . . .
N112 N 0.2843(8) 0.3305(8) 0.4610(6) 0.056(2) Uani 1 1 d . . .
C113 C 0.2118(11) 0.2657(12) 0.5314(9) 0.069(4) Uani 1 1 d . . .
H113 H 0.1909 0.2827 0.596 0.083 Uiso 1 1 calc R . .
C114 C 0.1654(10) 0.1759(11) 0.5164(9) 0.065(3) Uani 1 1 d . . .
H114 H 0.1175 0.1302 0.5685 0.078 Uiso 1 1 calc R . .
C115 C 0.1926(11) 0.1562(12) 0.4208(11) 0.072(4) Uani 1 1 d . . .
H115 H 0.1609 0.0968 0.4065 0.087 Uiso 1 1 calc R . .
C116 C 0.2647(10) 0.2217(10) 0.3471(8) 0.056(3) Uani 1 1 d . . .
H116 H 0.2839 0.208 0.2819 0.067 Uiso 1 1 calc R . .
C121 C 0.2991(8) 0.5156(9) 0.2782(7) 0.047(2) Uani 1 1 d . . .
N122 N 0.2900(9) 0.5480(9) 0.1930(7) 0.064(3) Uani 1 1 d . . .
C123 C 0.2202(12) 0.6324(12) 0.1911(9) 0.074(4) Uani 1 1 d . . .
H123 H 0.211 0.656 0.1319 0.089 Uiso 1 1 calc R . .
C124 C 0.1615(11) 0.6862(11) 0.2706(10) 0.070(4) Uani 1 1 d . . .
H124 H 0.1144 0.7462 0.2656 0.083 Uiso 1 1 calc R . .
C125 C 0.1719(9) 0.6521(10) 0.3568(8) 0.058(3) Uani 1 1 d . . .
H125 H 0.1323 0.6882 0.4124 0.069 Uiso 1 1 calc R . .
C126 C 0.2407(9) 0.5643(10) 0.3620(8) 0.055(3) Uani 1 1 d . . .
H126 H 0.2479 0.538 0.4213 0.066 Uiso 1 1 calc R . .
C10 C 0.4379(9) 0.3526(10) 0.1636(8) 0.057(3) Uani 1 1 d . . .
H10A H 0.4597 0.2763 0.1695 0.069 Uiso 1 1 calc R . .
H10B H 0.3705 0.3584 0.1448 0.069 Uiso 1 1 calc R . .
C20 C 0.5356(9) 0.4135(9) 0.0872(7) 0.051(3) Uani 1 1 d . . .
H20A H 0.5094 0.4871 0.0746 0.061 Uiso 1 1 calc R . .
H20B H 0.5596 0.379 0.0264 0.061 Uiso 1 1 calc R . .
P2 P 0.6572(2) 0.4181(2) 0.12474(17) 0.0484(7) Uani 1 1 d . . .
C211 C 0.7316(9) 0.2888(9) 0.0953(7) 0.052(3) Uani 1 1 d . . .
N212 N 0.6982(10) 0.2298(9) 0.0413(8) 0.072(3) Uani 1 1 d . . .
C213 C 0.7500(12) 0.1337(11) 0.0238(9) 0.071(4) Uani 1 1 d . . .
H213 H 0.7249 0.0889 -0.011 0.085 Uiso 1 1 calc R . .
C214 C 0.8373(11) 0.0973(11) 0.0537(9) 0.068(3) Uani 1 1 d . . .
H214 H 0.8738 0.0307 0.0366 0.082 Uiso 1 1 calc R . .
C215 C 0.8712(10) 0.1578(10) 0.1086(8) 0.062(3) Uani 1 1 d . . .
H215 H 0.9301 0.1335 0.1311 0.074 Uiso 1 1 calc R . .
C216 C 0.8164(9) 0.2562(10) 0.1302(7) 0.053(3) Uani 1 1 d . . .
H216 H 0.8371 0.3001 0.1684 0.064 Uiso 1 1 calc R . .
C221 C 0.7506(8) 0.5139(9) 0.0312(6) 0.047(2) Uani 1 1 d . . .
N222 N 0.7035(9) 0.6104(9) 0.0214(7) 0.064(3) Uani 1 1 d . . .
C223 C 0.7697(11) 0.6874(11) -0.0420(9) 0.066(3) Uani 1 1 d . . .
H223 H 0.7364 0.7557 -0.0491 0.079 Uiso 1 1 calc R . .
C224 C 0.8804(11) 0.6708(11) -0.0953(8) 0.063(3) Uani 1 1 d . . .
H224 H 0.9247 0.7263 -0.1387 0.075 Uiso 1 1 calc R . .
C225 C 0.9280(11) 0.5709(12) -0.0851(9) 0.071(4) Uani 1 1 d . . .
H225 H 1.0053 0.5568 -0.1232 0.086 Uiso 1 1 calc R . .
C226 C 0.8653(10) 0.4935(10) -0.0214(8) 0.057(3) Uani 1 1 d . . .
H226 H 0.8988 0.4258 -0.0124 0.068 Uiso 1 1 calc R . .
P3 P 0.6348(2) 0.3590(2) 0.38581(17) 0.0437(6) Uani 1 1 d . . .
C311 C 0.7861(8) 0.3701(8) 0.3655(7) 0.044(2) Uani 1 1 d . . .
N312 N 0.8106(7) 0.4686(8) 0.3778(6) 0.054(2) Uani 1 1 d . . .
C313 C 0.9156(10) 0.4869(10) 0.3724(8) 0.060(3) Uani 1 1 d . . .
H313 H 0.9333 0.5562 0.3809 0.072 Uiso 1 1 calc R . .
C314 C 0.9999(9) 0.4079(11) 0.3550(8) 0.059(3) Uani 1 1 d . . .
H314 H 1.0735 0.4227 0.353 0.071 Uiso 1 1 calc R . .
C315 C 0.9757(9) 0.3085(11) 0.3406(8) 0.061(3) Uani 1 1 d . . .
H315 H 1.0332 0.2543 0.3269 0.073 Uiso 1 1 calc R . .
C316 C 0.8675(10) 0.2872(10) 0.3461(8) 0.058(3) Uani 1 1 d . . .
H316 H 0.8489 0.2184 0.337 0.07 Uiso 1 1 calc R . .
C321 C 0.6167(8) 0.2182(9) 0.3797(7) 0.048(2) Uani 1 1 d . . .
N322 N 0.5721(7) 0.2005(8) 0.3134(6) 0.053(2) Uani 1 1 d . . .
C323 C 0.5597(11) 0.1002(10) 0.3032(8) 0.062(3) Uani 1 1 d . . .
H323 H 0.5273 0.0867 0.2578 0.075 Uiso 1 1 calc R . .
C324 C 0.5900(11) 0.0141(11) 0.3530(9) 0.069(3) Uani 1 1 d . . .
H324 H 0.5815 -0.0562 0.3402 0.083 Uiso 1 1 calc R . .
C325 C 0.6331(11) 0.0313(11) 0.4222(10) 0.071(4) Uani 1 1 d . . .
H325 H 0.6542 -0.0267 0.4586 0.086 Uiso 1 1 calc R . .
C326 C 0.6450(10) 0.1373(10) 0.4370(8) 0.058(3) Uani 1 1 d . . .
H326 H 0.6718 0.1527 0.4853 0.07 Uiso 1 1 calc R . .
C30 C 0.5822(8) 0.3736(9) 0.5159(6) 0.044(2) Uani 1 1 d . . .
H30A H 0.6334 0.3321 0.5436 0.053 Uiso 1 1 calc R . .
H30B H 0.5875 0.4495 0.5244 0.053 Uiso 1 1 calc R . .
C40 C 0.4621(8) 0.3388(8) 0.5726(6) 0.044(2) Uani 1 1 d . . .
H40A H 0.456 0.262 0.5676 0.053 Uiso 1 1 calc R . .
H40B H 0.4096 0.3789 0.5454 0.053 Uiso 1 1 calc R . .
P4 P 0.4211(2) 0.3625(2) 0.70072(17) 0.0455(6) Uani 1 1 d . . .
C411 C 0.2833(9) 0.2993(9) 0.7542(7) 0.050(3) Uani 1 1 d . . .
N412 N 0.2794(7) 0.1951(7) 0.7441(7) 0.052(2) Uani 1 1 d . . .
C413 C 0.1809(10) 0.1474(11) 0.7762(8) 0.063(3) Uani 1 1 d . . .
H413 H 0.1808 0.0744 0.7664 0.075 Uiso 1 1 calc R . .
C414 C 0.0766(11) 0.1966(12) 0.8236(9) 0.068(3) Uani 1 1 d . . .
H414 H 0.0071 0.1592 0.8472 0.081 Uiso 1 1 calc R . .
C415 C 0.0811(10) 0.3043(11) 0.8342(9) 0.069(3) Uani 1 1 d . . .
H415 H 0.0124 0.3428 0.8641 0.083 Uiso 1 1 calc R . .
C416 C 0.1826(9) 0.3553(10) 0.8023(8) 0.054(3) Uani 1 1 d . . .
H416 H 0.1851 0.4278 0.8126 0.065 Uiso 1 1 calc R . .
C421 C 0.5091(9) 0.2625(9) 0.7432(7) 0.050(3) Uani 1 1 d . . .
N422 N 0.5095(12) 0.2652(14) 0.8345(9) 0.111(6) Uani 1 1 d . . .
C423 C 0.5675(14) 0.1838(17) 0.8676(11) 0.108(7) Uani 1 1 d . . .
H423 H 0.5666 0.1817 0.9315 0.13 Uiso 1 1 calc R . .
C424 C 0.6265(12) 0.1059(12) 0.8105(10) 0.078(4) Uani 1 1 d . . .
H424 H 0.6664 0.0502 0.8333 0.093 Uiso 1 1 calc R . .
C425 C 0.6251(10) 0.1122(10) 0.7202(9) 0.064(3) Uani 1 1 d . . .
H425 H 0.6686 0.0612 0.6784 0.076 Uiso 1 1 calc R . .
C426 C 0.5655(8) 0.1867(7) 0.6866(7) 0.041(2) Uani 1 1 d . . .
H426 H 0.5634 0.1857 0.624 0.049 Uiso 1 1 calc R . .
O1 O 0.884(2) 0.1100(18) 0.5195(17) 0.098(7) Uani 0.5 1 d P . .
I1 I 1.06954(9) 0.02592(7) 0.25032(9) 0.0948(5) Uani 1 1 d . . .

loop_
_atom_site_aniso_label
_atom_site_aniso_U_11
_atom_site_aniso_U_22
_atom_site_aniso_U_33
_atom_site_aniso_U_23
_atom_site_aniso_U_13
_atom_site_aniso_U_12
Cu1 0.0454(8) 0.0620(9) 0.0367(7) -0.0237(6) -0.0255(6) 0.0225(6)
P1 0.0444(13) 0.0682(17) 0.0422(13) -0.0269(12) -0.0271(11) 0.0225(12)
C111 0.040(5) 0.067(6) 0.044(5) -0.019(5) -0.021(4) 0.016(5)
N112 0.054(5) 0.079(6) 0.043(5) -0.020(5) -0.026(4) 0.016(5)
C113 0.066(8) 0.102(10) 0.050(7) -0.025(7) -0.030(6) 0.023(7)
C114 0.049(6) 0.088(9) 0.059(7) -0.007(6) -0.023(5) 0.014(6)
C115 0.063(8) 0.086(9) 0.090(10) -0.039(8) -0.049(8) 0.033(7)
C116 0.051(6) 0.078(8) 0.047(6) -0.019(6) -0.028(5) 0.016(6)
C121 0.042(5) 0.064(6) 0.042(5) -0.019(5) -0.024(4) 0.020(5)
N122 0.070(6) 0.084(7) 0.051(5) -0.024(5) -0.038(5) 0.033(5)
C123 0.080(8) 0.104(10) 0.052(7) -0.030(7) -0.040(6) 0.045(8)
C124 0.064(7) 0.085(9) 0.078(8) -0.035(7) -0.045(7) 0.034(6)
C125 0.052(6) 0.072(7) 0.058(7) -0.031(6) -0.026(5) 0.019(5)
C126 0.055(6) 0.077(7) 0.048(6) -0.027(5) -0.034(5) 0.023(5)
C10 0.058(6) 0.080(7) 0.051(6) -0.040(6) -0.037(5) 0.034(6)
C20 0.049(6) 0.077(7) 0.038(5) -0.026(5) -0.028(5) 0.023(5)
P2 0.0494(14) 0.0696(17) 0.0361(13) -0.0258(12) -0.0251(11) 0.0244(12)
C211 0.050(6) 0.068(7) 0.045(5) -0.030(5) -0.022(5) 0.029(5)
N212 0.094(8) 0.076(6) 0.079(7) -0.047(6) -0.066(6) 0.044(6)
C213 0.087(9) 0.077(8) 0.069(8) -0.036(7) -0.049(7) 0.034(7)
C214 0.070(8) 0.076(8) 0.064(7) -0.031(6) -0.031(6) 0.033(6)
C215 0.061(7) 0.078(8) 0.057(7) -0.019(6) -0.034(6) 0.030(6)
C216 0.051(6) 0.074(7) 0.037(5) -0.014(5) -0.020(5) 0.018(5)
C221 0.048(5) 0.073(7) 0.024(4) -0.017(4) -0.018(4) 0.014(5)
N222 0.065(6) 0.083(7) 0.053(6) -0.029(5) -0.030(5) 0.026(6)
C223 0.064(7) 0.077(8) 0.066(8) -0.025(7) -0.033(6) 0.024(7)
C224 0.064(7) 0.085(8) 0.043(6) -0.013(6) -0.023(5) 0.004(6)
C225 0.058(7) 0.100(10) 0.051(7) -0.026(7) -0.013(6) 0.021(7)
C226 0.053(6) 0.075(7) 0.044(6) -0.020(5) -0.021(5) 0.024(6)
P3 0.0435(13) 0.0601(15) 0.0372(12) -0.0219(11) -0.0244(10) 0.0213(11)
C311 0.039(5) 0.064(6) 0.037(5) -0.024(4) -0.020(4) 0.020(4)
N312 0.043(5) 0.074(6) 0.050(5) -0.027(4) -0.020(4) 0.017(4)
C313 0.054(6) 0.077(8) 0.058(7) -0.029(6) -0.026(5) 0.010(6)
C314 0.038(5) 0.093(9) 0.050(6) -0.016(6) -0.018(5) 0.006(5)
C315 0.048(6) 0.093(9) 0.047(6) -0.032(6) -0.022(5) 0.030(6)
C316 0.059(7) 0.079(8) 0.049(6) -0.029(5) -0.033(5) 0.033(6)
C321 0.038(5) 0.073(7) 0.036(5) -0.026(5) -0.015(4) 0.022(5)
N322 0.050(5) 0.073(6) 0.042(5) -0.026(4) -0.020(4) 0.006(4)
C323 0.071(7) 0.075(8) 0.050(6) -0.029(6) -0.029(6) 0.017(6)
C324 0.072(8) 0.071(8) 0.067(8) -0.036(6) -0.023(6) 0.014(6)
C325 0.074(8) 0.069(8) 0.069(8) -0.017(6) -0.026(7) 0.030(6)
C326 0.062(7) 0.067(7) 0.052(6) -0.018(5) -0.027(5) 0.021(5)
C30 0.044(5) 0.064(6) 0.034(5) -0.023(4) -0.024(4) 0.017(4)
C40 0.048(5) 0.058(6) 0.033(5) -0.025(4) -0.021(4) 0.018(4)
P4 0.0459(13) 0.0615(15) 0.0378(13) -0.0247(11) -0.0230(11) 0.0208(11)
C411 0.059(6) 0.067(7) 0.035(5) -0.027(5) -0.028(5) 0.031(5)
N412 0.044(5) 0.060(5) 0.057(5) -0.016(4) -0.022(4) 0.013(4)
C413 0.062(7) 0.077(8) 0.055(7) -0.022(6) -0.028(6) 0.021(6)
C414 0.054(7) 0.093(9) 0.066(8) -0.026(7) -0.031(6) 0.015(6)
C415 0.049(7) 0.090(9) 0.068(8) -0.034(7) -0.019(6) 0.020(6)
C416 0.043(6) 0.068(7) 0.056(6) -0.030(5) -0.021(5) 0.022(5)
C421 0.049(6) 0.070(7) 0.043(5) -0.020(5) -0.029(5) 0.023(5)
N422 0.113(10) 0.170(14) 0.086(8) -0.081(9) -0.072(8) 0.086(10)
C423 0.099(11) 0.180(18) 0.079(10) -0.070(11) -0.068(9) 0.080(12)
C424 0.078(9) 0.104(10) 0.067(8) -0.031(7) -0.046(7) 0.046(8)
C425 0.064(7) 0.072(7) 0.068(8) -0.030(6) -0.038(6) 0.028(6)
C426 0.047(5) 0.046(5) 0.038(5) -0.021(4) -0.023(4) 0.024(4)
O1 0.108(16) 0.093(14) 0.111(17) -0.024(12) -0.062(14) 0.030(12)
I1 0.1041(8) 0.0725(6) 0.1560(11) -0.0484(6) -0.0997(8) 0.0427(5)

loop_
_atom_type_symbol
_atom_type_description
_atom_type_scat_dispersion_real
_atom_type_scat_dispersion_imag
_atom_type_scat_source
C C 0.0181 0.0091 'International Tables Vol C Tables 4.2.6.8 and 6.1.1.4'
H H 0 0 'International Tables Vol C Tables 4.2.6.8 and 6.1.1.4'
N N 0.0311 0.018 'International Tables Vol C Tables 4.2.6.8 and 6.1.1.4'
O O 0.0492 0.0322 'International Tables Vol C Tables 4.2.6.8 and 6.1.1.4'
P P 0.2955 0.4335 'International Tables Vol C Tables 4.2.6.8 and 6.1.1.4'
Cu Cu -1.9646 0.5888 'International Tables Vol C Tables 4.2.6.8 and 6.1.1.4'
I I -0.3257 6.8362 'International Tables Vol C Tables 4.2.6.8 and 6.1.1.4'

loop_
_geom_angle_atom_site_label_1
_geom_angle_atom_site_label_2
_geom_angle_atom_site_label_3
_geom_angle
_geom_angle_site_symmetry_1
_geom_angle_site_symmetry_3
_geom_angle_publ_flag
P4 Cu1 P3 110.73(10) 2_666 . ?
P4 Cu1 P1 115.31(10) 2_666 . ?
P3 Cu1 P1 113.01(12) . . ?
P4 Cu1 P2 115.17(12) 2_666 . ?
P3 Cu1 P2 112.94(10) . . ?
P1 Cu1 P2 88.08(10) . . ?
C111 P1 C121 100.5(5) . . ?
C111 P1 C10 104.7(5) . . ?
C121 P1 C10 103.7(4) . . ?
C111 P1 Cu1 125.1(3) . . ?
C121 P1 Cu1 115.0(4) . . ?
C10 P1 Cu1 105.6(4) . . ?
N112 C111 C116 122.1(11) . . ?
N112 C111 P1 113.2(8) . . ?
C116 C111 P1 124.6(8) . . ?
C111 N112 C113 117.6(10) . . ?
N112 C113 C114 124.5(11) . . ?
N112 C113 H113 117.8 . . ?
C114 C113 H113 117.8 . . ?
C113 C114 C115 116.5(13) . . ?
C113 C114 H114 121.7 . . ?
C115 C114 H114 121.7 . . ?
C116 C115 C114 120.4(13) . . ?
C116 C115 H115 119.8 . . ?
C114 C115 H115 119.8 . . ?
C115 C116 C111 118.8(10) . . ?
C115 C116 H116 120.6 . . ?
C111 C116 H116 120.6 . . ?
N122 C121 C126 123.3(9) . . ?
N122 C121 P1 117.3(7) . . ?
C126 C121 P1 119.2(7) . . ?
C121 N122 C123 116.7(9) . . ?
N122 C123 C124 123.3(11) . . ?
N122 C123 H123 118.4 . . ?
C124 C123 H123 118.4 . . ?
C125 C124 C123 119.1(11) . . ?
C125 C124 H124 120.4 . . ?
C123 C124 H124 120.4 . . ?
C124 C125 C126 119.2(10) . . ?
C124 C125 H125 120.4 . . ?
C126 C125 H125 120.4 . . ?
C125 C126 C121 118.3(10) . . ?
C125 C126 H126 120.8 . . ?
C121 C126 H126 120.8 . . ?
C20 C10 P1 109.5(7) . . ?
C20 C10 H10A 109.8 . . ?
P1 C10 H10A 109.8 . . ?
C20 C10 H10B 109.8 . . ?
P1 C10 H10B 109.8 . . ?
H10A C10 H10B 108.2 . . ?
C10 C20 P2 111.6(7) . . ?
C10 C20 H20A 109.3 . . ?
P2 C20 H20A 109.3 . . ?
C10 C20 H20B 109.3 . . ?
P2 C20 H20B 109.3 . . ?
H20A C20 H20B 108 . . ?
C20 P2 C221 102.4(5) . . ?
C20 P2 C211 103.7(5) . . ?
C221 P2 C211 103.3(5) . . ?
C20 P2 Cu1 102.5(3) . . ?
C221 P2 Cu1 119.6(3) . . ?
C211 P2 Cu1 122.4(4) . . ?
N212 C211 C216 123.1(9) . . ?
N212 C211 P2 117.4(7) . . ?
C216 C211 P2 119.5(8) . . ?
C211 N212 C213 116.8(9) . . ?
N212 C213 C214 123.3(11) . . ?
N212 C213 H213 118.3 . . ?
C214 C213 H213 118.3 . . ?
C215 C214 C213 119.6(11) . . ?
C215 C214 H214 120.2 . . ?
C213 C214 H214 120.2 . . ?
C214 C215 C216 118.0(10) . . ?
C214 C215 H215 121 . . ?
C216 C215 H215 121 . . ?
C211 C216 C215 119.1(10) . . ?
C211 C216 H216 120.5 . . ?
C215 C216 H216 120.5 . . ?
N222 C221 C226 120.7(11) . . ?
N222 C221 P2 115.3(8) . . ?
C226 C221 P2 123.7(9) . . ?
C221 N222 C223 118.6(10) . . ?
C224 C223 N222 122.7(12) . . ?
C224 C223 H223 118.6 . . ?
N222 C223 H223 118.6 . . ?
C223 C224 C225 118.3(13) . . ?
C223 C224 H224 120.8 . . ?
C225 C224 H224 120.8 . . ?
C226 C225 C224 120.4(11) . . ?
C226 C225 H225 119.8 . . ?
C224 C225 H225 119.8 . . ?
C225 C226 C221 119.2(11) . . ?
C225 C226 H226 120.4 . . ?
C221 C226 H226 120.4 . . ?
C321 P3 C311 104.6(4) . . ?
C321 P3 C30 104.1(5) . . ?
C311 P3 C30 95.8(4) . . ?
C321 P3 Cu1 111.0(3) . . ?
C311 P3 Cu1 115.6(4) . . ?
C30 P3 Cu1 123.4(3) . . ?
N312 C311 C316 122.2(10) . . ?
N312 C311 P3 111.6(6) . . ?
C316 C311 P3 126.0(9) . . ?
C313 N312 C311 118.6(9) . . ?
N312 C313 C314 122.1(11) . . ?
N312 C313 H313 118.9 . . ?
C314 C313 H313 118.9 . . ?
C315 C314 C313 119.3(10) . . ?
C315 C314 H314 120.4 . . ?
C313 C314 H314 120.4 . . ?
C314 C315 C316 119.8(10) . . ?
C314 C315 H315 120.1 . . ?
C316 C315 H315 120.1 . . ?
C315 C316 C311 117.9(11) . . ?
C315 C316 H316 121.1 . . ?
C311 C316 H316 121.1 . . ?
N322 C321 C326 123.0(11) . . ?
N322 C321 P3 113.4(8) . . ?
C326 C321 P3 123.7(8) . . ?
C323 N322 C321 116.6(10) . . ?
N322 C323 C324 125.0(11) . . ?
N322 C323 H323 117.5 . . ?
C324 C323 H323 117.5 . . ?
C323 C324 C325 118.8(12) . . ?
C323 C324 H324 120.6 . . ?
C325 C324 H324 120.6 . . ?
C324 C325 C326 117.9(12) . . ?
C324 C325 H325 121.1 . . ?
C326 C325 H325 121.1 . . ?
C321 C326 C325 118.6(11) . . ?
C321 C326 H326 120.7 . . ?
C325 C326 H326 120.7 . . ?
C40 C30 P3 115.7(6) . . ?
C40 C30 H30A 108.4 . . ?
P3 C30 H30A 108.4 . . ?
C40 C30 H30B 108.4 . . ?
P3 C30 H30B 108.4 . . ?
H30A C30 H30B 107.4 . . ?
C30 C40 P4 110.3(6) . . ?
C30 C40 H40A 109.6 . . ?
P4 C40 H40A 109.6 . . ?
C30 C40 H40B 109.6 . . ?
P4 C40 H40B 109.6 . . ?
H40A C40 H40B 108.1 . . ?
C411 P4 C40 101.3(4) . . ?
C411 P4 C421 100.2(5) . . ?
C40 P4 C421 102.6(4) . . ?
C411 P4 Cu1 117.3(3) . 2_666 ?
C40 P4 Cu1 112.0(4) . 2_666 ?
C421 P4 Cu1 120.6(4) . 2_666 ?
N412 C411 C416 119.8(11) . . ?
N412 C411 P4 117.6(7) . . ?
C416 C411 P4 122.6(9) . . ?
C413 N412 C411 119.8(9) . . ?
N412 C413 C414 124.5(12) . . ?
N412 C413 H413 117.8 . . ?
C414 C413 H413 117.8 . . ?
C413 C414 C415 115.5(13) . . ?
C413 C414 H414 122.2 . . ?
C415 C414 H414 122.2 . . ?
C416 C415 C414 121.1(11) . . ?
C416 C415 H415 119.5 . . ?
C414 C415 H415 119.5 . . ?
C415 C416 C411 119.2(11) . . ?
C415 C416 H416 120.4 . . ?
C411 C416 H416 120.4 . . ?
C426 C421 N422 122.0(10) . . ?
C426 C421 P4 119.4(7) . . ?
N422 C421 P4 118.5(8) . . ?
C421 N422 C423 117.2(11) . . ?
C424 C423 N422 121.5(12) . . ?
C424 C423 H423 119.2 . . ?
N422 C423 H423 119.2 . . ?
C425 C424 C423 117.0(12) . . ?
C425 C424 H424 121.5 . . ?
C423 C424 H424 121.5 . . ?
C426 C425 C424 123.5(10) . . ?
C426 C425 H425 118.3 . . ?
C424 C425 H425 118.3 . . ?
C421 C426 C425 118.6(9) . . ?
C421 C426 H426 120.7 . . ?
C425 C426 H426 120.7 . . ?

loop_
_geom_bond_atom_site_label_1
_geom_bond_atom_site_label_2
_geom_bond_distance
_geom_bond_site_symmetry_2
_geom_bond_publ_flag
Cu1 P4 2.269(3) 2_666 ?
Cu1 P3 2.269(3) . ?
Cu1 P1 2.299(3) . ?
Cu1 P2 2.300(3) . ?
P1 C111 1.837(12) . ?
P1 C121 1.843(9) . ?
P1 C10 1.843(9) . ?
C111 N112 1.340(13) . ?
C111 C116 1.397(16) . ?
N112 C113 1.344(18) . ?
C113 C114 1.384(19) . ?
C113 H113 0.95 . ?
C114 C115 1.392(18) . ?
C114 H114 0.95 . ?
C115 C116 1.37(2) . ?
C115 H115 0.95 . ?
C116 H116 0.95 . ?
C121 N122 1.342(13) . ?
C121 C126 1.389(13) . ?
N122 C123 1.349(15) . ?
C123 C124 1.378(16) . ?
C123 H123 0.95 . ?
C124 C125 1.367(17) . ?
C124 H124 0.95 . ?
C125 C126 1.383(15) . ?
C125 H125 0.95 . ?
C126 H126 0.95 . ?
C10 C20 1.516(17) . ?
C10 H10A 0.99 . ?
C10 H10B 0.99 . ?
C20 P2 1.831(10) . ?
C20 H20A 0.99 . ?
C20 H20B 0.99 . ?
P2 C221 1.841(11) . ?
P2 C211 1.848(10) . ?
C211 N212 1.348(14) . ?
C211 C216 1.383(14) . ?
N212 C213 1.349(15) . ?
C213 C214 1.377(17) . ?
C213 H213 0.95 . ?
C214 C215 1.372(17) . ?
C214 H214 0.95 . ?
C215 C216 1.398(15) . ?
C215 H215 0.95 . ?
C216 H216 0.95 . ?
C221 N222 1.343(14) . ?
C221 C226 1.395(14) . ?
N222 C223 1.361(18) . ?
C223 C224 1.348(17) . ?
C223 H223 0.95 . ?
C224 C225 1.384(19) . ?
C224 H224 0.95 . ?
C225 C226 1.350(19) . ?
C225 H225 0.95 . ?
C226 H226 0.95 . ?
P3 C321 1.823(11) . ?
P3 C311 1.835(10) . ?
P3 C30 1.839(9) . ?
C311 N312 1.348(14) . ?
C311 C316 1.401(13) . ?
N312 C313 1.334(14) . ?
C313 C314 1.388(16) . ?
C313 H313 0.95 . ?
C314 C315 1.367(18) . ?
C314 H314 0.95 . ?
C315 C316 1.382(17) . ?
C315 H315 0.95 . ?
C316 H316 0.95 . ?
C321 N322 1.355(12) . ?
C321 C326 1.379(15) . ?
N322 C323 1.319(15) . ?
C323 C324 1.367(18) . ?
C323 H323 0.95 . ?
C324 C325 1.380(18) . ?
C324 H324 0.95 . ?
C325 C326 1.407(18) . ?
C325 H325 0.95 . ?
C326 H326 0.95 . ?
C30 C40 1.505(14) . ?
C30 H30A 0.99 . ?
C30 H30B 0.99 . ?
C40 P4 1.849(8) . ?
C40 H40A 0.99 . ?
C40 H40B 0.99 . ?
P4 C411 1.817(13) . ?
P4 C421 1.851(10) . ?
P4 Cu1 2.269(3) 2_666 ?
C411 N412 1.348(14) . ?
C411 C416 1.403(13) . ?
N412 C413 1.314(16) . ?
C413 C414 1.391(16) . ?
C413 H413 0.95 . ?
C414 C415 1.394(19) . ?
C414 H414 0.95 . ?
C415 C416 1.367(18) . ?
C415 H415 0.95 . ?
C416 H416 0.95 . ?
C421 C426 1.341(13) . ?
C421 N422 1.374(14) . ?
N422 C423 1.38(2) . ?
C423 C424 1.372(18) . ?
C423 H423 0.95 . ?
C424 C425 1.354(17) . ?
C424 H424 0.95 . ?
C425 C426 1.341(14) . ?
C425 H425 0.95 . ?
C426 H426 0.95 . ?

loop_
_geom_torsion_atom_site_label_1
_geom_torsion_atom_site_label_2
_geom_torsion_atom_site_label_3
_geom_torsion_atom_site_label_4
_geom_torsion
_geom_torsion_site_symmetry_1
_geom_torsion_site_symmetry_2
_geom_torsion_site_symmetry_3
_geom_torsion_site_symmetry_4
_geom_torsion_publ_flag
P4 Cu1 P1 C111 -117.1(4) 2_666 . . . ?
P3 Cu1 P1 C111 11.7(4) . . . . ?
P2 Cu1 P1 C111 125.9(4) . . . . ?
P4 Cu1 P1 C121 8.0(4) 2_666 . . . ?
P3 Cu1 P1 C121 136.8(4) . . . . ?
P2 Cu1 P1 C121 -109.0(4) . . . . ?
P4 Cu1 P1 C10 121.7(4) 2_666 . . . ?
P3 Cu1 P1 C10 -109.6(4) . . . . ?
P2 Cu1 P1 C10 4.6(4) . . . . ?
C121 P1 C111 N112 -79.2(8) . . . . ?
C10 P1 C111 N112 173.5(7) . . . . ?
Cu1 P1 C111 N112 51.8(8) . . . . ?
C121 P1 C111 C116 98.8(9) . . . . ?
C10 P1 C111 C116 -8.5(10) . . . . ?
Cu1 P1 C111 C116 -130.1(8) . . . . ?
C116 C111 N112 C113 -1.3(15) . . . . ?
P1 C111 N112 C113 176.7(8) . . . . ?
C111 N112 C113 C114 3.0(17) . . . . ?
N112 C113 C114 C115 -3.3(18) . . . . ?
C113 C114 C115 C116 2.0(16) . . . . ?
C114 C115 C116 C111 -0.6(16) . . . . ?
N112 C111 C116 C115 0.2(15) . . . . ?
P1 C111 C116 C115 -177.6(8) . . . . ?
C111 P1 C121 N122 -122.6(9) . . . . ?
C10 P1 C121 N122 -14.5(11) . . . . ?
Cu1 P1 C121 N122 100.3(9) . . . . ?
C111 P1 C121 C126 62.0(10) . . . . ?
C10 P1 C121 C126 170.1(10) . . . . ?
Cu1 P1 C121 C126 -75.1(10) . . . . ?
C126 C121 N122 C123 0.1(19) . . . . ?
P1 C121 N122 C123 -175.1(10) . . . . ?
C121 N122 C123 C124 1(2) . . . . ?
N122 C123 C124 C125 -1(2) . . . . ?
C123 C124 C125 C126 0(2) . . . . ?
C124 C125 C126 C121 1.5(18) . . . . ?
N122 C121 C126 C125 -1.5(18) . . . . ?
P1 C121 C126 C125 173.6(9) . . . . ?
C111 P1 C10 C20 -167.1(7) . . . . ?
C121 P1 C10 C20 88.0(8) . . . . ?
Cu1 P1 C10 C20 -33.3(7) . . . . ?
P1 C10 C20 P2 53.0(8) . . . . ?
C10 C20 P2 C221 -170.5(7) . . . . ?
C10 C20 P2 C211 82.2(8) . . . . ?
C10 C20 P2 Cu1 -46.0(7) . . . . ?
P4 Cu1 P2 C20 -98.4(4) 2_666 . . . ?
P3 Cu1 P2 C20 133.0(4) . . . . ?
P1 Cu1 P2 C20 18.8(4) . . . . ?
P4 Cu1 P2 C221 13.9(4) 2_666 . . . ?
P3 Cu1 P2 C221 -114.7(4) . . . . ?
P1 Cu1 P2 C221 131.1(4) . . . . ?
P4 Cu1 P2 C211 146.2(4) 2_666 . . . ?
P3 Cu1 P2 C211 17.6(5) . . . . ?
P1 Cu1 P2 C211 -96.6(5) . . . . ?
C20 P2 C211 N212 10.8(11) . . . . ?
C221 P2 C211 N212 -95.7(10) . . . . ?
Cu1 P2 C211 N212 125.6(9) . . . . ?
C20 P2 C211 C216 -168.1(10) . . . . ?
C221 P2 C211 C216 85.3(10) . . . . ?
Cu1 P2 C211 C216 -53.3(11) . . . . ?
C216 C211 N212 C213 2(2) . . . . ?
P2 C211 N212 C213 -177.3(10) . . . . ?
C211 N212 C213 C214 -4(2) . . . . ?
N212 C213 C214 C215 3(2) . . . . ?
C213 C214 C215 C216 -1(2) . . . . ?
N212 C211 C216 C215 0.4(19) . . . . ?
P2 C211 C216 C215 179.3(9) . . . . ?
C214 C215 C216 C211 -0.5(18) . . . . ?
C20 P2 C221 N222 57.0(8) . . . . ?
C211 P2 C221 N222 164.6(7) . . . . ?
Cu1 P2 C221 N222 -55.3(8) . . . . ?
C20 P2 C221 C226 -128.2(9) . . . . ?
C211 P2 C221 C226 -20.7(9) . . . . ?
Cu1 P2 C221 C226 119.5(8) . . . . ?
C226 C221 N222 C223 0.9(14) . . . . ?
P2 C221 N222 C223 175.9(8) . . . . ?
C221 N222 C223 C224 -0.1(17) . . . . ?
N222 C223 C224 C225 0.5(18) . . . . ?
C223 C224 C225 C226 -1.8(18) . . . . ?
C224 C225 C226 C221 2.7(18) . . . . ?
N222 C221 C226 C225 -2.3(15) . . . . ?
P2 C221 C226 C225 -176.8(9) . . . . ?
P4 Cu1 P3 C321 174.3(3) 2_666 . . . ?
P1 Cu1 P3 C321 43.2(3) . . . . ?
P2 Cu1 P3 C321 -54.8(4) . . . . ?
P4 Cu1 P3 C311 -66.8(3) 2_666 . . . ?
P1 Cu1 P3 C311 162.1(3) . . . . ?
P2 Cu1 P3 C311 64.0(3) . . . . ?
P4 Cu1 P3 C30 49.9(4) 2_666 . . . ?
P1 Cu1 P3 C30 -81.2(4) . . . . ?
P2 Cu1 P3 C30 -179.3(4) . . . . ?
C321 P3 C311 N312 -173.6(7) . . . . ?
C30 P3 C311 N312 -67.4(8) . . . . ?
Cu1 P3 C311 N312 64.1(7) . . . . ?
C321 P3 C311 C316 2.2(10) . . . . ?
C30 P3 C311 C316 108.4(9) . . . . ?
Cu1 P3 C311 C316 -120.1(9) . . . . ?
C316 C311 N312 C313 -0.9(15) . . . . ?
P3 C311 N312 C313 175.1(8) . . . . ?
C311 N312 C313 C314 -0.1(17) . . . . ?
N312 C313 C314 C315 1.4(18) . . . . ?
C313 C314 C315 C316 -1.6(17) . . . . ?
C314 C315 C316 C311 0.7(16) . . . . ?
N312 C311 C316 C315 0.6(16) . . . . ?
P3 C311 C316 C315 -174.8(8) . . . . ?
C311 P3 C321 N322 -124.2(7) . . . . ?
C30 P3 C321 N322 135.9(7) . . . . ?
Cu1 P3 C321 N322 1.1(8) . . . . ?
C311 P3 C321 C326 56.1(10) . . . . ?
C30 P3 C321 C326 -43.8(10) . . . . ?
Cu1 P3 C321 C326 -178.6(8) . . . . ?
C326 C321 N322 C323 -2.1(15) . . . . ?
P3 C321 N322 C323 178.2(8) . . . . ?
C321 N322 C323 C324 -1.1(17) . . . . ?
N322 C323 C324 C325 3(2) . . . . ?
C323 C324 C325 C326 -0.8(19) . . . . ?
N322 C321 C326 C325 3.7(16) . . . . ?
P3 C321 C326 C325 -176.5(9) . . . . ?
C324 C325 C326 C321 -2.2(18) . . . . ?
C321 P3 C30 C40 -56.5(8) . . . . ?
C311 P3 C30 C40 -163.1(8) . . . . ?
Cu1 P3 C30 C40 71.0(8) . . . . ?
P3 C30 C40 P4 -178.2(5) . . . . ?
C30 C40 P4 C411 -173.1(7) . . . . ?
C30 C40 P4 C421 -69.8(8) . . . . ?
C30 C40 P4 Cu1 61.0(7) . . . 2_666 ?
C40 P4 C411 N412 58.3(8) . . . . ?
C421 P4 C411 N412 -46.9(8) . . . . ?
Cu1 P4 C411 N412 -179.4(6) 2_666 . . . ?
C40 P4 C411 C416 -119.9(9) . . . . ?
C421 P4 C411 C416 134.8(9) . . . . ?
Cu1 P4 C411 C416 2.3(9) 2_666 . . . ?
C416 C411 N412 C413 2.5(15) . . . . ?
P4 C411 N412 C413 -175.8(8) . . . . ?
C411 N412 C413 C414 -1.7(17) . . . . ?
N412 C413 C414 C415 1.4(19) . . . . ?
C413 C414 C415 C416 -2.1(19) . . . . ?
C414 C415 C416 C411 3.0(18) . . . . ?
N412 C411 C416 C415 -3.2(16) . . . . ?
P4 C411 C416 C415 175.1(9) . . . . ?
C411 P4 C421 C426 93.6(10) . . . . ?
C40 P4 C421 C426 -10.5(11) . . . . ?
Cu1 P4 C421 C426 -135.9(8) 2_666 . . . ?
C411 P4 C421 N422 -82.9(13) . . . . ?
C40 P4 C421 N422 172.9(12) . . . . ?
Cu1 P4 C421 N422 47.5(13) 2_666 . . . ?
C426 C421 N422 C423 -2(2) . . . . ?
P4 C421 N422 C423 174.2(14) . . . . ?
C421 N422 C423 C424 3(3) . . . . ?
N422 C423 C424 C425 0(3) . . . . ?
C423 C424 C425 C426 -3(2) . . . . ?
N422 C421 C426 C425 -1(2) . . . . ?
P4 C421 C426 C425 -177.3(9) . . . . ?
C424 C425 C426 C421 4(2) . . . . ?
